data_4132575
loop_
_publ_author_name
'Liu, Liu Leo'
'Zhou, Jiliang'
'Andrews, Ryan'
'Stephan, Douglas W.'

_publ_section_title
;
 A Room-Temperature-Stable Phosphanorcaradiene.
;
_journal_issue 24
_journal_name_full 'Journal of the American Chemical Society'
_journal_page_first 7466
_journal_page_last 7470
_journal_paper_doi 10.1021/jacs.8b04930
_journal_volume 140
_journal_year 2018
_chemical_formula_moiety 'C43 H45 N2 O4 P'
_chemical_formula_sum 'C43 H45 N2 O4 P'
_chemical_formula_weight 684.78
_space_group_crystal_system triclinic
_space_group_IT_number 2
_space_group_name_Hall '-P 1'
_space_group_name_H-M_alt 'P -1'
_atom_sites_solution_hydrogens geom
_audit_creation_date 2018-03-16
_audit_creation_method
;
Olex2 1.2
(compiled 2017.08.10 svn.r3458 for OlexSys, GUI svn.r5381)
;
_cell_angle_alpha 99.452(4)
_cell_angle_beta 103.114(3)
_cell_angle_gamma 95.605(4)
_cell_formula_units_Z 2
_cell_length_a 9.8219(11)
_cell_length_b 13.2831(16)
_cell_length_c 14.8369(18)
_cell_measurement_reflns_used 5829
_cell_measurement_temperature 150(2)
_cell_measurement_theta_max 24.49
_cell_measurement_theta_min 2.32
_cell_volume 1841.2(4)
_computing_cell_refinement 'SAINT v8.34A (Bruker, 2013)'
_computing_data_reduction 'SAINT v8.34A (Bruker, 2013)'
_computing_molecular_graphics 'Olex2 (Dolomanov et al., 2009)'
_computing_publication_material 'Olex2 (Dolomanov et al., 2009)'
_computing_structure_refinement 'ShelXL (Sheldrick, 2015)'
_diffrn_ambient_temperature 150(2)
_diffrn_measured_fraction_theta_full 0.998
_diffrn_measured_fraction_theta_max 0.991
_diffrn_measurement_device_type 'Bruker APEX-II CCD'
_diffrn_measurement_method '\f and \w scans'
_diffrn_radiation_type MoK\a
_diffrn_radiation_wavelength 0.71073
_diffrn_reflns_av_R_equivalents 0.0646
_diffrn_reflns_av_unetI/netI 0.0661
_diffrn_reflns_Laue_measured_fraction_full 0.998
_diffrn_reflns_Laue_measured_fraction_max 0.991
_diffrn_reflns_limit_h_max 12
_diffrn_reflns_limit_h_min -11
_diffrn_reflns_limit_k_max 16
_diffrn_reflns_limit_k_min -16
_diffrn_reflns_limit_l_max 18
_diffrn_reflns_limit_l_min -18
_diffrn_reflns_number 39808
_diffrn_reflns_point_group_measured_fraction_full 0.998
_diffrn_reflns_point_group_measured_fraction_max 0.991
_diffrn_reflns_theta_full 25.242
_diffrn_reflns_theta_max 26.448
_diffrn_reflns_theta_min 2.747
_diffrn_standards_number 0
_exptl_absorpt_coefficient_mu 0.120
_exptl_absorpt_correction_T_max 0.7454
_exptl_absorpt_correction_T_min 0.7179
_exptl_absorpt_correction_type multi-scan
_exptl_absorpt_process_details
;
SADABS-2014/5 (Bruker,2014/5) was used for absorption correction.
wR2(int) was 0.0576 before and 0.0514 after correction.
The Ratio of minimum to maximum transmission is 0.9631.
The \l/2 correction factor is 0.00150.
;
_exptl_crystal_colour orange
_exptl_crystal_density_diffrn 1.235
_exptl_crystal_description block
_exptl_crystal_F_000 728
_exptl_crystal_size_max 0.12
_exptl_crystal_size_mid 0.08
_exptl_crystal_size_min 0.05
_refine_diff_density_max 0.244
_refine_diff_density_min -0.363
_refine_diff_density_rms 0.052
_refine_ls_extinction_method none
_refine_ls_goodness_of_fit_ref 1.006
_refine_ls_hydrogen_treatment constr
_refine_ls_matrix_type full
_refine_ls_number_parameters 462
_refine_ls_number_reflns 7529
_refine_ls_number_restraints 0
_refine_ls_restrained_S_all 1.006
_refine_ls_R_factor_all 0.0917
_refine_ls_R_factor_gt 0.0463
_refine_ls_shift/su_max 0.000
_refine_ls_shift/su_mean 0.000
_refine_ls_structure_factor_coef Fsqd
_refine_ls_weighting_details 'w=1/[\s^2^(Fo^2^)+(0.0424P)^2^+0.6481P] where P=(Fo^2^+2Fc^2^)/3'
_refine_ls_weighting_scheme calc
_refine_ls_wR_factor_gt 0.0927
_refine_ls_wR_factor_ref 0.1091
_reflns_Friedel_coverage 0.000
_reflns_number_gt 4940
_reflns_number_total 7529
_reflns_threshold_expression 'I > 2\s(I)'
_cod_data_source_file ja8b04930_si_002.cif
_cod_data_source_block 5
_cod_depositor_comments
;

2020-09-22
Z value and formula fixed to values more according to usual
chemical conventions.                 miguel
;
_cod_original_formula_weight 342.39
_cod_original_formula_moiety '0.5(C43 H45 N2 O4 P)'
_cod_original_formula_units_Z 4
_cod_original_formula_sum 'C21.50 H22.50 N O2 P0.50'
_cod_database_code 4132575
_shelx_shelxl_version_number 2014/7
_shelx_space_group_comment
;
The symmetry employed for this shelxl refinement is uniquely defined
by the following loop, which should always be used as a source of
symmetry information in preference to the above space-group names.
They are only intended as comments.
;
_olex2_refinement_description
;
1. Fixed Uiso
 At 1.2 times of:
  All C(H) groups
 At 1.5 times of:
  All C(H,H,H) groups
2.a Aromatic/amide H refined with riding coordinates:
 C34(H34), C32(H32), C23(H23), C19(H19), C25(H25), C10(H10), C11(H11),
 C12(H12), C16(H16), C13(H13), C18(H18), C17(H17)
2.b Idealised Me refined as rotating group:
 C6(H6A,H6B,H6C), C4(H4A,H4B,H4C), C37(H37A,H37B,H37C), C38(H38A,H38B,H38C),
 C42(H42A,H42B,H42C), C5(H5A,H5B,H5C), C36(H36A,H36B,H36C), C43(H43A,H43B,H43C),
  C29(H29A,H29B,H29C), C27(H27A,H27B,H27C), C28(H28A,H28B,H28C)
;
_olex2_submission_special_instructions 'No special instructions were received'

loop_
_space_group_symop_operation_xyz
'x, y, z'
'-x, -y, -z'

loop_
_atom_site_label
_atom_site_type_symbol
_atom_site_fract_x
_atom_site_fract_y
_atom_site_fract_z
_atom_site_U_iso_or_equiv
_atom_site_adp_type
_atom_site_occupancy
_atom_site_site_symmetry_order
_atom_site_calc_flag
_atom_site_refinement_flags_posn
P1 P 0.26529(5) 0.69977(4) 0.36576(4) 0.01869(13) Uani 1 1 d .
O1 O 0.36864(14) 0.75718(10) 0.47290(9) 0.0237(3) Uani 1 1 d .
O2 O 0.37998(14) 0.61575(10) 0.34685(9) 0.0229(3) Uani 1 1 d .
O4 O -0.15650(14) 0.88728(11) 0.26337(10) 0.0264(3) Uani 1 1 d .
O3 O -0.06092(16) 0.76060(13) -0.00817(10) 0.0387(4) Uani 1 1 d .
N1 N 0.04676(16) 0.81877(12) 0.26712(10) 0.0166(4) Uani 1 1 d .
N2 N 0.11613(17) 0.77261(12) 0.12363(11) 0.0203(4) Uani 1 1 d .
C33 C 0.0858(2) 0.84942(15) 0.56125(14) 0.0239(5) Uani 1 1 d .
C30 C 0.06326(19) 0.82960(14) 0.36913(13) 0.0169(4) Uani 1 1 d .
C31 C 0.1447(2) 0.91684(14) 0.43037(13) 0.0194(4) Uani 1 1 d .
C34 C -0.0052(2) 0.76973(15) 0.49729(14) 0.0231(5) Uani 1 1 d .
H34 H -0.0589 0.7226 0.5198 0.028 Uiso 1 1 calc R
C1 C 0.15751(19) 0.79057(14) 0.22413(13) 0.0167(4) Uani 1 1 d .
C35 C -0.01892(19) 0.75782(14) 0.40136(14) 0.0196(4) Uani 1 1 d .
C39 C -0.0665(2) 0.86256(15) 0.22323(14) 0.0200(4) Uani 1 1 d .
C32 C 0.1561(2) 0.92325(15) 0.52629(14) 0.0238(5) Uani 1 1 d .
H32 H 0.2131 0.9793 0.5684 0.029 Uiso 1 1 calc R
C6 C 0.4234(2) 0.89439(16) 0.19906(15) 0.0281(5) Uani 1 1 d .
H6A H 0.3618 0.8705 0.1373 0.042 Uiso 1 1 calc GR
H6B H 0.5160 0.9183 0.1935 0.042 Uiso 1 1 calc GR
H6C H 0.3874 0.9499 0.2322 0.042 Uiso 1 1 calc GR
C2 C 0.28703(19) 0.77643(14) 0.27613(13) 0.0162(4) Uani 1 1 d .
C4 C 0.5396(2) 0.84979(16) 0.34825(14) 0.0252(5) Uani 1 1 d .
H4A H 0.6257 0.8793 0.3366 0.038 Uiso 1 1 calc GR
H4B H 0.5584 0.7954 0.3827 0.038 Uiso 1 1 calc GR
H4C H 0.5021 0.9020 0.3844 0.038 Uiso 1 1 calc GR
C7 C 0.4795(2) 0.70173(16) 0.49681(14) 0.0237(5) Uani 1 1 d .
C40 C -0.0666(2) 0.88521(16) 0.12658(14) 0.0231(5) Uani 1 1 d .
C3 C 0.43148(19) 0.80585(15) 0.25353(13) 0.0198(4) Uani 1 1 d .
C8 C 0.4864(2) 0.62539(16) 0.42746(14) 0.0228(5) Uani 1 1 d .
C21 C 0.1746(2) 0.69435(16) 0.06796(14) 0.0258(5) Uani 1 1 d .
C41 C -0.0081(2) 0.80056(16) 0.07352(14) 0.0253(5) Uani 1 1 d .
C37 C 0.1099(3) 0.85250(18) 0.66578(15) 0.0383(6) Uani 1 1 d .
H37A H 0.0233 0.8271 0.6794 0.057 Uiso 1 1 calc GR
H37B H 0.1410 0.9222 0.6992 0.057 Uiso 1 1 calc GR
H37C H 0.1806 0.8102 0.6853 0.057 Uiso 1 1 calc GR
C38 C -0.1144(2) 0.66806(16) 0.33515(15) 0.0278(5) Uani 1 1 d .
H38A H -0.1786 0.6926 0.2872 0.042 Uiso 1 1 calc GR
H38B H -0.1669 0.6309 0.3695 0.042 Uiso 1 1 calc GR
H38C H -0.0589 0.6232 0.3063 0.042 Uiso 1 1 calc GR
C42 C -0.2160(2) 0.89350(18) 0.07335(15) 0.0336(5) Uani 1 1 d .
H42A H -0.2756 0.8294 0.0657 0.050 Uiso 1 1 calc GR
H42B H -0.2146 0.9087 0.0125 0.050 Uiso 1 1 calc GR
H42C H -0.2519 0.9477 0.1083 0.050 Uiso 1 1 calc GR
C5 C 0.4939(2) 0.71894(16) 0.20162(15) 0.0259(5) Uani 1 1 d .
H5A H 0.4352 0.6953 0.1389 0.039 Uiso 1 1 calc GR
H5B H 0.4982 0.6628 0.2351 0.039 Uiso 1 1 calc GR
H5C H 0.5872 0.7444 0.1984 0.039 Uiso 1 1 calc GR
C36 C 0.2182(2) 1.00258(15) 0.39670(14) 0.0258(5) Uani 1 1 d .
H36A H 0.2790 0.9750 0.3595 0.039 Uiso 1 1 calc GR
H36B H 0.2733 1.0524 0.4500 0.039 Uiso 1 1 calc GR
H36C H 0.1491 1.0350 0.3591 0.039 Uiso 1 1 calc GR
C9 C 0.5937(2) 0.56119(16) 0.43542(16) 0.0287(5) Uani 1 1 d .
C26 C 0.1633(2) 0.59306(17) 0.08272(14) 0.0290(5) Uani 1 1 d .
C24 C 0.2871(3) 0.5480(2) -0.04006(17) 0.0467(7) Uani 1 1 d .
C22 C 0.2306(2) 0.72130(19) -0.00507(15) 0.0342(6) Uani 1 1 d .
C43 C 0.0316(2) 0.98774(16) 0.14070(15) 0.0286(5) Uani 1 1 d .
H43A H -0.0029 1.0418 0.1769 0.043 Uiso 1 1 calc GR
H43B H 0.0334 1.0043 0.0804 0.043 Uiso 1 1 calc GR
H43C H 0.1253 0.9808 0.1736 0.043 Uiso 1 1 calc GR
C20 C 0.5749(2) 0.72164(17) 0.58726(15) 0.0323(6) Uani 1 1 d .
C23 C 0.2870(3) 0.6469(2) -0.05679(16) 0.0459(7) Uani 1 1 d .
H23 H 0.3263 0.6645 -0.1045 0.055 Uiso 1 1 calc R
C19 C 0.5607(3) 0.79695(19) 0.66178(16) 0.0414(6) Uani 1 1 d .
H19 H 0.4913 0.8396 0.6513 0.050 Uiso 1 1 calc R
C25 C 0.2229(2) 0.52232(19) 0.02848(17) 0.0422(6) Uani 1 1 d .
H25 H 0.2194 0.4551 0.0389 0.051 Uiso 1 1 calc R
C29 C 0.0847(2) 0.55557(17) 0.14907(16) 0.0375(6) Uani 1 1 d .
H29A H 0.1499 0.5555 0.2080 0.056 Uiso 1 1 calc GR
H29B H 0.0373 0.4869 0.1222 0.056 Uiso 1 1 calc GR
H29C H 0.0164 0.6003 0.1595 0.056 Uiso 1 1 calc GR
C14 C 0.6946(2) 0.57851(19) 0.52331(19) 0.0377(6) Uani 1 1 d .
C10 C 0.6010(2) 0.48376(17) 0.36046(19) 0.0375(6) Uani 1 1 d .
H10 H 0.5332 0.4728 0.3035 0.045 Uiso 1 1 calc R
C27 C 0.2257(3) 0.8242(2) -0.03538(17) 0.0480(7) Uani 1 1 d .
H27A H 0.1515 0.8175 -0.0916 0.072 Uiso 1 1 calc GR
H27B H 0.3144 0.8466 -0.0477 0.072 Uiso 1 1 calc GR
H27C H 0.2080 0.8739 0.0139 0.072 Uiso 1 1 calc GR
C11 C 0.7081(3) 0.42440(19) 0.3712(2) 0.0527(8) Uani 1 1 d .
H11 H 0.7136 0.3735 0.3215 0.063 Uiso 1 1 calc R
C15 C 0.6824(2) 0.6571(2) 0.60062(17) 0.0395(7) Uani 1 1 d .
C12 C 0.8085(3) 0.4408(2) 0.4571(3) 0.0614(10) Uani 1 1 d .
H12 H 0.8807 0.4001 0.4643 0.074 Uiso 1 1 calc R
C16 C 0.7713(3) 0.6723(2) 0.6927(2) 0.0585(9) Uani 1 1 d .
H16 H 0.8434 0.6321 0.7046 0.070 Uiso 1 1 calc R
C13 C 0.8030(2) 0.5150(2) 0.5304(2) 0.0526(8) Uani 1 1 d .
H13 H 0.8721 0.5245 0.5867 0.063 Uiso 1 1 calc R
C18 C 0.6490(3) 0.8077(2) 0.75001(18) 0.0590(9) Uani 1 1 d .
H18 H 0.6388 0.8568 0.7995 0.071 Uiso 1 1 calc R
C17 C 0.7540(3) 0.7447(3) 0.7650(2) 0.0678(10) Uani 1 1 d .
H17 H 0.8133 0.7519 0.8249 0.081 Uiso 1 1 calc R
C28 C 0.3487(3) 0.4684(3) -0.0986(2) 0.0742(11) Uani 1 1 d .
H28A H 0.3068 0.4648 -0.1644 0.111 Uiso 1 1 calc GR
H28B H 0.3294 0.4022 -0.0826 0.111 Uiso 1 1 calc GR
H28C H 0.4489 0.4877 -0.0860 0.111 Uiso 1 1 calc GR

loop_
_atom_site_aniso_label
_atom_site_aniso_U_11
_atom_site_aniso_U_22
_atom_site_aniso_U_33
_atom_site_aniso_U_23
_atom_site_aniso_U_13
_atom_site_aniso_U_12
P1 0.0176(3) 0.0199(3) 0.0189(3) 0.0047(2) 0.0034(2) 0.0050(2)
O1 0.0237(8) 0.0279(8) 0.0178(7) 0.0030(6) 0.0008(6) 0.0077(6)
O2 0.0219(7) 0.0237(8) 0.0236(8) 0.0044(6) 0.0038(6) 0.0104(6)
O4 0.0225(8) 0.0339(9) 0.0278(8) 0.0100(7) 0.0102(7) 0.0122(7)
O3 0.0391(9) 0.0538(11) 0.0175(8) -0.0026(7) -0.0043(7) 0.0221(8)
N1 0.0172(8) 0.0190(9) 0.0141(8) 0.0042(7) 0.0035(7) 0.0042(7)
N2 0.0217(9) 0.0246(9) 0.0140(8) 0.0006(7) 0.0026(7) 0.0100(7)
C33 0.0313(12) 0.0237(11) 0.0201(11) 0.0033(9) 0.0111(9) 0.0106(9)
C30 0.0168(10) 0.0204(10) 0.0152(10) 0.0042(8) 0.0048(8) 0.0075(8)
C31 0.0198(10) 0.0178(10) 0.0213(11) 0.0028(8) 0.0057(9) 0.0058(8)
C34 0.0266(11) 0.0222(11) 0.0281(12) 0.0108(9) 0.0157(9) 0.0085(9)
C1 0.0212(10) 0.0156(10) 0.0145(10) 0.0026(8) 0.0066(8) 0.0032(8)
C35 0.0165(10) 0.0188(10) 0.0247(11) 0.0048(9) 0.0063(9) 0.0045(8)
C39 0.0179(10) 0.0196(10) 0.0210(11) 0.0021(9) 0.0032(9) 0.0031(8)
C32 0.0270(11) 0.0202(11) 0.0219(11) -0.0013(9) 0.0048(9) 0.0037(9)
C6 0.0272(12) 0.0307(12) 0.0302(12) 0.0091(10) 0.0127(10) 0.0035(10)
C2 0.0154(10) 0.0154(10) 0.0157(10) -0.0004(8) 0.0018(8) 0.0032(8)
C4 0.0196(11) 0.0288(12) 0.0255(12) 0.0021(9) 0.0063(9) -0.0016(9)
C7 0.0185(11) 0.0302(12) 0.0230(11) 0.0139(10) 0.0013(9) 0.0017(9)
C40 0.0238(11) 0.0289(12) 0.0192(11) 0.0076(9) 0.0052(9) 0.0115(9)
C3 0.0174(10) 0.0224(11) 0.0202(11) 0.0036(9) 0.0063(8) 0.0034(8)
C8 0.0175(10) 0.0279(12) 0.0249(12) 0.0141(10) 0.0027(9) 0.0023(9)
C21 0.0231(11) 0.0326(12) 0.0174(11) -0.0030(9) -0.0012(9) 0.0119(9)
C41 0.0246(11) 0.0319(12) 0.0204(12) 0.0077(10) 0.0032(9) 0.0097(9)
C37 0.0603(16) 0.0346(14) 0.0233(12) 0.0066(10) 0.0148(12) 0.0107(12)
C38 0.0242(11) 0.0267(12) 0.0314(12) 0.0068(10) 0.0060(10) -0.0015(9)
C42 0.0299(12) 0.0492(15) 0.0252(12) 0.0110(11) 0.0045(10) 0.0210(11)
C5 0.0207(11) 0.0311(12) 0.0267(12) 0.0025(10) 0.0088(9) 0.0058(9)
C36 0.0307(12) 0.0212(11) 0.0244(12) 0.0027(9) 0.0078(10) -0.0002(9)
C9 0.0178(11) 0.0280(12) 0.0482(15) 0.0253(11) 0.0110(10) 0.0039(9)
C26 0.0247(12) 0.0315(13) 0.0208(11) -0.0062(10) -0.0080(9) 0.0080(10)
C24 0.0345(14) 0.0647(19) 0.0283(14) -0.0200(13) -0.0051(11) 0.0256(13)
C22 0.0316(13) 0.0538(16) 0.0167(11) 0.0008(11) 0.0042(10) 0.0184(11)
C43 0.0384(13) 0.0305(12) 0.0245(12) 0.0119(10) 0.0146(10) 0.0137(10)
C20 0.0284(12) 0.0362(13) 0.0288(13) 0.0189(11) -0.0031(10) -0.0095(10)
C23 0.0373(15) 0.075(2) 0.0220(13) -0.0057(13) 0.0049(11) 0.0240(14)
C19 0.0501(15) 0.0405(14) 0.0253(13) 0.0132(11) -0.0035(11) -0.0148(12)
C25 0.0371(14) 0.0364(14) 0.0363(14) -0.0152(11) -0.0134(12) 0.0157(11)
C29 0.0410(14) 0.0255(12) 0.0347(14) -0.0010(10) -0.0073(11) 0.0013(11)
C14 0.0170(11) 0.0417(14) 0.0608(17) 0.0387(14) 0.0033(11) 0.0007(10)
C10 0.0283(13) 0.0270(13) 0.0685(18) 0.0237(13) 0.0228(12) 0.0082(10)
C27 0.0569(17) 0.0695(19) 0.0270(14) 0.0172(13) 0.0179(12) 0.0230(14)
C11 0.0367(15) 0.0322(14) 0.110(3) 0.0348(16) 0.0402(17) 0.0149(12)
C15 0.0207(12) 0.0500(16) 0.0455(15) 0.0365(13) -0.0085(11) -0.0121(11)
C12 0.0268(15) 0.0485(18) 0.131(3) 0.059(2) 0.0299(18) 0.0193(13)
C16 0.0343(15) 0.068(2) 0.065(2) 0.0479(18) -0.0187(14) -0.0166(14)
C13 0.0183(13) 0.0580(19) 0.093(2) 0.0589(18) 0.0064(14) 0.0035(12)
C18 0.074(2) 0.0549(18) 0.0313(15) 0.0175(14) -0.0128(14) -0.0274(16)
C17 0.064(2) 0.076(2) 0.0431(18) 0.0354(18) -0.0273(16) -0.0323(18)
C28 0.0543(19) 0.095(2) 0.0511(18) -0.0401(17) -0.0059(15) 0.0405(17)

loop_
_atom_type_symbol
_atom_type_description
_atom_type_scat_dispersion_real
_atom_type_scat_dispersion_imag
_atom_type_scat_source
C C 0.0033 0.0016 'International Tables Vol C Tables 4.2.6.8 and 6.1.1.4'
H H 0.0000 0.0000 'International Tables Vol C Tables 4.2.6.8 and 6.1.1.4'
N N 0.0061 0.0033 'International Tables Vol C Tables 4.2.6.8 and 6.1.1.4'
O O 0.0106 0.0060 'International Tables Vol C Tables 4.2.6.8 and 6.1.1.4'
P P 0.1023 0.0942 'International Tables Vol C Tables 4.2.6.8 and 6.1.1.4'

loop_
_geom_angle_atom_site_label_1
_geom_angle_atom_site_label_2
_geom_angle_atom_site_label_3
_geom_angle
O1 P1 O2 92.84(7)
O1 P1 C2 110.87(8)
O2 P1 C2 98.38(8)
C7 O1 P1 109.26(12)
C8 O2 P1 109.63(12)
C1 N1 C30 121.44(15)
C39 N1 C30 113.15(15)
C39 N1 C1 123.49(15)
C1 N2 C21 120.18(15)
C41 N2 C1 122.97(16)
C41 N2 C21 113.83(16)
C34 C33 C37 120.40(19)
C32 C33 C34 118.06(18)
C32 C33 C37 121.51(19)
C31 C30 N1 119.99(16)
C31 C30 C35 121.39(17)
C35 C30 N1 118.09(16)
C30 C31 C36 122.89(17)
C32 C31 C30 117.50(17)
C32 C31 C36 119.61(17)
C33 C34 H34 118.9
C35 C34 C33 122.28(18)
C35 C34 H34 118.9
N2 C1 N1 113.12(15)
C2 C1 N1 122.20(16)
C2 C1 N2 124.56(17)
C30 C35 C38 121.74(17)
C34 C35 C30 117.83(18)
C34 C35 C38 120.39(17)
O4 C39 N1 121.11(17)
O4 C39 C40 121.80(17)
N1 C39 C40 116.93(16)
C33 C32 C31 122.34(19)
C33 C32 H32 118.8
C31 C32 H32 118.8
H6A C6 H6B 109.5
H6A C6 H6C 109.5
H6B C6 H6C 109.5
C3 C6 H6A 109.5
C3 C6 H6B 109.5
C3 C6 H6C 109.5
C1 C2 P1 110.61(13)
C1 C2 C3 125.25(16)
C3 C2 P1 123.53(13)
H4A C4 H4B 109.5
H4A C4 H4C 109.5
H4B C4 H4C 109.5
C3 C4 H4A 109.5
C3 C4 H4B 109.5
C3 C4 H4C 109.5
O1 C7 C20 123.3(2)
C8 C7 O1 113.88(17)
C8 C7 C20 122.8(2)
C39 C40 C42 110.24(17)
C39 C40 C43 107.54(16)
C41 C40 C39 108.86(16)
C41 C40 C42 110.56(17)
C41 C40 C43 108.91(16)
C42 C40 C43 110.66(17)
C6 C3 C2 110.33(16)
C6 C3 C4 105.36(16)
C6 C3 C5 109.08(16)
C4 C3 C2 107.26(15)
C5 C3 C2 117.17(16)
C5 C3 C4 106.94(16)
O2 C8 C9 122.90(19)
C7 C8 O2 113.69(18)
C7 C8 C9 123.4(2)
C26 C21 N2 120.07(18)
C26 C21 C22 121.1(2)
C22 C21 N2 118.61(19)
O3 C41 N2 121.32(19)
O3 C41 C40 123.25(19)
N2 C41 C40 115.39(17)
C33 C37 H37A 109.5
C33 C37 H37B 109.5
C33 C37 H37C 109.5
H37A C37 H37B 109.5
H37A C37 H37C 109.5
H37B C37 H37C 109.5
C35 C38 H38A 109.5
C35 C38 H38B 109.5
C35 C38 H38C 109.5
H38A C38 H38B 109.5
H38A C38 H38C 109.5
H38B C38 H38C 109.5
C40 C42 H42A 109.5
C40 C42 H42B 109.5
C40 C42 H42C 109.5
H42A C42 H42B 109.5
H42A C42 H42C 109.5
H42B C42 H42C 109.5
C3 C5 H5A 109.5
C3 C5 H5B 109.5
C3 C5 H5C 109.5
H5A C5 H5B 109.5
H5A C5 H5C 109.5
H5B C5 H5C 109.5
C31 C36 H36A 109.5
C31 C36 H36B 109.5
C31 C36 H36C 109.5
H36A C36 H36B 109.5
H36A C36 H36C 109.5
H36B C36 H36C 109.5
C8 C9 C14 116.7(2)
C10 C9 C8 122.2(2)
C10 C9 C14 121.1(2)
C21 C26 C29 123.79(19)
C25 C26 C21 117.4(2)
C25 C26 C29 118.7(2)
C23 C24 C25 117.8(2)
C23 C24 C28 120.9(3)
C25 C24 C28 121.2(3)
C21 C22 C27 124.3(2)
C23 C22 C21 118.2(2)
C23 C22 C27 117.4(2)
C40 C43 H43A 109.5
C40 C43 H43B 109.5
C40 C43 H43C 109.5
H43A C43 H43B 109.5
H43A C43 H43C 109.5
H43B C43 H43C 109.5
C7 C20 C15 116.3(2)
C19 C20 C7 122.4(2)
C19 C20 C15 121.2(2)
C24 C23 C22 122.4(2)
C24 C23 H23 118.8
C22 C23 H23 118.8
C20 C19 H19 119.9
C18 C19 C20 120.1(3)
C18 C19 H19 119.9
C26 C25 H25 118.6
C24 C25 C26 122.8(2)
C24 C25 H25 118.6
C26 C29 H29A 109.5
C26 C29 H29B 109.5
C26 C29 H29C 109.5
H29A C29 H29B 109.5
H29A C29 H29C 109.5
H29B C29 H29C 109.5
C9 C14 C15 120.0(2)
C9 C14 C13 116.4(3)
C13 C14 C15 123.6(2)
C9 C10 H10 120.0
C11 C10 C9 120.1(3)
C11 C10 H10 120.0
C22 C27 H27A 109.5
C22 C27 H27B 109.5
C22 C27 H27C 109.5
H27A C27 H27B 109.5
H27A C27 H27C 109.5
H27B C27 H27C 109.5
C10 C11 H11 120.2
C10 C11 C12 119.6(3)
C12 C11 H11 120.2
C20 C15 C14 120.6(2)
C16 C15 C20 116.3(3)
C16 C15 C14 123.1(3)
C11 C12 H12 119.4
C13 C12 C11 121.2(3)
C13 C12 H12 119.4
C15 C16 H16 119.2
C17 C16 C15 121.7(3)
C17 C16 H16 119.2
C14 C13 H13 119.2
C12 C13 C14 121.7(3)
C12 C13 H13 119.2
C19 C18 H18 120.1
C19 C18 C17 119.7(3)
C17 C18 H18 120.1
C16 C17 C18 121.0(3)
C16 C17 H17 119.5
C18 C17 H17 119.5
C24 C28 H28A 109.5
C24 C28 H28B 109.5
C24 C28 H28C 109.5
H28A C28 H28B 109.5
H28A C28 H28C 109.5
H28B C28 H28C 109.5

loop_
_geom_bond_atom_site_label_1
_geom_bond_atom_site_label_2
_geom_bond_distance
P1 O1 1.6904(14)
P1 O2 1.6969(14)
P1 C2 1.8392(19)
O1 C7 1.386(2)
O2 C8 1.377(2)
O4 C39 1.215(2)
O3 C41 1.212(2)
N1 C30 1.466(2)
N1 C1 1.431(2)
N1 C39 1.386(2)
N2 C1 1.426(2)
N2 C21 1.464(2)
N2 C41 1.395(2)
C33 C34 1.386(3)
C33 C32 1.380(3)
C33 C37 1.508(3)
C30 C31 1.397(3)
C30 C35 1.401(3)
C31 C32 1.390(3)
C31 C36 1.502(3)
C34 H34 0.9300
C34 C35 1.380(3)
C1 C2 1.378(3)
C35 C38 1.498(3)
C39 C40 1.512(3)
C32 H32 0.9300
C6 H6A 0.9600
C6 H6B 0.9600
C6 H6C 0.9600
C6 C3 1.531(3)
C2 C3 1.558(3)
C4 H4A 0.9600
C4 H4B 0.9600
C4 H4C 0.9600
C4 C3 1.541(3)
C7 C8 1.339(3)
C7 C20 1.419(3)
C40 C41 1.502(3)
C40 C42 1.524(3)
C40 C43 1.545(3)
C3 C5 1.537(3)
C8 C9 1.416(3)
C21 C26 1.396(3)
C21 C22 1.401(3)
C37 H37A 0.9600
C37 H37B 0.9600
C37 H37C 0.9600
C38 H38A 0.9600
C38 H38B 0.9600
C38 H38C 0.9600
C42 H42A 0.9600
C42 H42B 0.9600
C42 H42C 0.9600
C5 H5A 0.9600
C5 H5B 0.9600
C5 H5C 0.9600
C36 H36A 0.9600
C36 H36B 0.9600
C36 H36C 0.9600
C9 C14 1.416(3)
C9 C10 1.405(3)
C26 C25 1.395(3)
C26 C29 1.498(3)
C24 C23 1.377(4)
C24 C25 1.382(4)
C24 C28 1.517(3)
C22 C23 1.387(3)
C22 C27 1.509(3)
C43 H43A 0.9600
C43 H43B 0.9600
C43 H43C 0.9600
C20 C19 1.406(3)
C20 C15 1.423(3)
C23 H23 0.9300
C19 H19 0.9300
C19 C18 1.373(3)
C25 H25 0.9300
C29 H29A 0.9600
C29 H29B 0.9600
C29 H29C 0.9600
C14 C15 1.454(4)
C14 C13 1.417(3)
C10 H10 0.9300
C10 C11 1.371(3)
C27 H27A 0.9600
C27 H27B 0.9600
C27 H27C 0.9600
C11 H11 0.9300
C11 C12 1.393(4)
C15 C16 1.416(3)
C12 H12 0.9300
C12 C13 1.358(4)
C16 H16 0.9300
C16 C17 1.371(4)
C13 H13 0.9300
C18 H18 0.9300
C18 C17 1.391(4)
C17 H17 0.9300
C28 H28A 0.9600
C28 H28B 0.9600
C28 H28C 0.9600
